data_2023371
loop_
_publ_author_name
'Guti\'errez, Eduardo L.'
'Russo, Marcos G.'
'Narda, Griselda E.'
'Brusau, Elena V.'
'Ayala, Alejandro P.'
'Ellena, Javier'

_publ_section_title
;
 Supramolecular assembly of mebendazolium and dihydrogen phosphate ions in
 a new anthelmintic salt
;
_journal_coeditor_code JQ2039
_journal_issue 3
_journal_name_full 'Acta Crystallographica Section E Crystallographic Communications'
_journal_paper_doi 10.1107/S2056989025000714
_journal_volume 81
_journal_year 2025
_chemical_formula_iupac 'C16 H14 N3 O3 +, H2 O4 P -, H3 O4 P'
_chemical_formula_moiety 'C16 H14 N3 O3 +, H2 O4 P -, H3 O4 P'
_chemical_formula_sum 'C16 H19 N3 O11 P2'
_chemical_formula_weight 491.28
_chemical_name_common
;
Mebendazolium and dihydrogen phosphate--phosphoric acid (1/1)
;
_chemical_name_systematic
;
5-Benzoyl-2-[(methoxycarbonyl)amino]-1<i>H</i>-1,3-benzodiazol-3-ium
dihydrogen phosphate--phosphoric acid (1/1)
;
_space_group_crystal_system monoclinic
_space_group_IT_number 14
_space_group_name_Hall '-P 2ybc'
_space_group_name_H-M_alt 'P 1 21/c 1'
_atom_sites_solution_hydrogens difmap
_atom_sites_solution_primary dual
_audit_creation_method
;FinalCif V144 by Daniel Kratzert, Freiburg 2025,
https://dkratzert.de/finalcif.html
;
_cell_angle_alpha 90
_cell_angle_beta 98.082(5)
_cell_angle_gamma 90
_cell_formula_units_Z 4
_cell_length_a 4.7217(3)
_cell_length_b 26.167(2)
_cell_length_c 16.7888(12)
_cell_measurement_reflns_used 9651
_cell_measurement_temperature 301.57
_cell_measurement_theta_max 72.259
_cell_measurement_theta_min 3.150
_cell_volume 2053.7(3)
_computing_cell_refinement
;
SAINT V8.38A (Bruker, 2018)
;
_computing_data_collection
;
APEX4 (Bruker, 2021)
;
_computing_data_reduction
;
SAINT V8.38A (Bruker, 2018)
;
_computing_molecular_graphics
;
Olex2 1.5 (Dolomanov <i>et al.</i>,  2009)
;
_computing_publication_material
;
Olex2 1.5 (Dolomanov <i>et al.</i>,  2009)
;
_computing_structure_refinement
;
SHELXL  (Sheldrick, 2015b)
;
_computing_structure_solution
;
<i>SHELXT</i>  (Sheldrick, 2015a)
;
_diffrn_ambient_temperature 301.57
_diffrn_detector HPAD
_diffrn_detector_area_resol_mean 7.39
_diffrn_measured_fraction_theta_full 0.998
_diffrn_measured_fraction_theta_max 0.996
_diffrn_measurement_device '\k-geometry diffractometer'
_diffrn_measurement_device_type 'Bruker D8 VENTURE dual wavelength Mo/Cu'
_diffrn_measurement_method '\w and \f scans'
_diffrn_measurement_specimen_support 'MiTeGen micromount'
_diffrn_radiation_monochromator 'multilayer mirrors'
_diffrn_radiation_probe x-ray
_diffrn_radiation_type CuK\a
_diffrn_radiation_wavelength 1.54178
_diffrn_reflns_av_R_equivalents 0.0764
_diffrn_reflns_av_unetI/netI 0.0403
_diffrn_reflns_limit_h_max 5
_diffrn_reflns_limit_h_min -5
_diffrn_reflns_limit_k_max 31
_diffrn_reflns_limit_k_min -32
_diffrn_reflns_limit_l_max 20
_diffrn_reflns_limit_l_min -20
_diffrn_reflns_number 30433
_diffrn_reflns_theta_full 67.679
_diffrn_reflns_theta_max 72.384
_diffrn_reflns_theta_min 2.658
_diffrn_source 'microfocus sealed X-ray tube'
_diffrn_source_current 1.40
_diffrn_source_voltage 50
_diffrn_standards_number 0
_exptl_absorpt_coefficient_mu 2.546
_exptl_absorpt_correction_T_max 0.7536
_exptl_absorpt_correction_T_min 0.6468
_exptl_absorpt_correction_type multi-scan
_exptl_absorpt_process_details
;
(SADABS; Krause <i>et al.</i>,  2015)
;
_exptl_crystal_colour 'clear light colourless'
_exptl_crystal_density_diffrn 1.589
_exptl_crystal_description prism
_exptl_crystal_F_000 1016
_exptl_crystal_size_max 0.18
_exptl_crystal_size_mid 0.065
_exptl_crystal_size_min 0.025
_refine_diff_density_max 0.289
_refine_diff_density_min -0.321
_refine_ls_extinction_coef 0.00153(15)
_refine_ls_extinction_expression Fc^*^=kFc[1+0.001xFc^2^\l^3^/sin(2\q)]^-1/4^
_refine_ls_extinction_method
;
SHELXL-2019/1 (Sheldrick 2015b)
;
_refine_ls_goodness_of_fit_ref 1.059
_refine_ls_hydrogen_treatment refxyz
_refine_ls_matrix_type full
_refine_ls_number_parameters 348
_refine_ls_number_reflns 4094
_refine_ls_number_restraints 19
_refine_ls_restrained_S_all 1.057
_refine_ls_R_factor_all 0.0576
_refine_ls_R_factor_gt 0.0437
_refine_ls_shift/su_max 0.000
_refine_ls_shift/su_mean 0.000
_refine_ls_structure_factor_coef Fsqd
_refine_ls_weighting_details 'w=1/[\s^2^(Fo^2^)+(0.0387P)^2^+1.4065P] where P=(Fo^2^+2Fc^2^)/3'
_refine_ls_weighting_scheme calc
_refine_ls_wR_factor_gt 0.0956
_refine_ls_wR_factor_ref 0.1049
_reflns_number_gt 3363
_reflns_number_total 4094
_reflns_threshold_expression 'I > 2\s(I)'
_cod_data_source_file jq2039.cif
_cod_data_source_block I
_cod_database_code 2023371
_shelx_space_group_comment
;
The symmetry employed for this shelxl refinement is uniquely defined
by the following loop, which should always be used as a source of
symmetry information in preference to the above space-group names.
They are only intended as comments.
;
_shelx_estimated_absorpt_t_min 0.657
_shelx_estimated_absorpt_t_max 0.939

loop_
_space_group_symop_operation_xyz
'x, y, z'
'-x, y+1/2, -z+1/2'
'-x, -y, -z'
'x, -y-1/2, z-1/2'

loop_
_atom_site_type_symbol
_atom_site_label
_atom_site_fract_x
_atom_site_fract_y
_atom_site_fract_z
_atom_site_U_iso_or_equiv
_atom_site_adp_type
_atom_site_calc_flag
_atom_site_occupancy
_atom_site_disorder_assembly
_atom_site_disorder_group
P P2 0.43419(16) 0.27652(3) 0.23599(4) 0.03209(18) Uani d 1 . .
P P1 0.81274(16) 0.23835(3) 0.50120(4) 0.03376(19) Uani d 1 . .
O O5 0.2739(5) 0.31777(8) 0.17736(11) 0.0365(5) Uani d 1 . .
H H5 0.205(8) 0.3072(13) 0.1312(14) 0.055 Uiso d 1 . .
O O6 0.6963(4) 0.25750(9) 0.20482(12) 0.0418(5) Uani d 1 . .
O O4 0.4896(5) 0.30257(9) 0.31664(12) 0.0437(5) Uani d 1 . .
O O10 1.0793(4) 0.21012(9) 0.53275(12) 0.0411(5) Uani d 1 . .
O O9 0.7150(5) 0.27629(8) 0.56206(13) 0.0433(5) Uani d 1 . .
H H9A 0.714(10) 0.2646(14) 0.6095(14) 0.065 Uiso d 1 . .
O O8 0.8674(5) 0.26953(10) 0.42774(13) 0.0486(6) Uani d 1 . .
H H8 0.726(7) 0.2791(15) 0.392(2) 0.073 Uiso d 1 . .
O O11 0.5673(5) 0.20050(9) 0.47561(15) 0.0479(6) Uani d 1 . .
H H11 0.412(6) 0.2044(16) 0.494(2) 0.072 Uiso d 1 . .
O O7 0.2289(5) 0.23040(9) 0.23605(16) 0.0494(6) Uani d 1 . .
H H7A 0.054(5) 0.2366(16) 0.239(3) 0.074 Uiso d 1 . .
O O2 0.4932(6) 0.43652(10) 0.20414(14) 0.0556(6) Uani d 1 . .
O O1 0.7119(6) 0.39991(10) 0.10761(14) 0.0548(6) Uani d 1 . .
O O3 0.6908(6) 0.49929(9) 0.63826(14) 0.0555(7) Uani d 1 . .
N N2 0.7646(6) 0.42602(10) 0.35453(15) 0.0386(6) Uani d 1 . .
H H2 0.617(6) 0.4437(12) 0.3285(19) 0.046 Uiso d 1 . .
N N3 1.1169(6) 0.37031(10) 0.36730(16) 0.0408(6) Uani d 1 . .
H H3 1.242(7) 0.3475(11) 0.353(2) 0.049 Uiso d 1 . .
N N1 0.8972(6) 0.38874(10) 0.23461(16) 0.0413(6) Uani d 1 . .
H H1 1.022(7) 0.3686(12) 0.216(2) 0.050 Uiso d 1 . .
C C2 0.6798(8) 0.41106(12) 0.18303(19) 0.0422(7) Uani d 1 . .
C C3 0.9242(7) 0.39500(12) 0.31555(19) 0.0384(7) Uani d 1 . .
C C5 1.0829(7) 0.38557(12) 0.44514(18) 0.0375(7) Uani d 1 . .
C C4 0.8619(7) 0.42140(11) 0.43686(18) 0.0373(7) Uani d 1 . .
C C9 0.7723(7) 0.44463(12) 0.5018(2) 0.0417(7) Uani d 1 . .
H H9 0.616(6) 0.4676(11) 0.501(2) 0.050 Uiso d 1 . .
C C7 1.1270(8) 0.39411(13) 0.5865(2) 0.0431(7) Uani d 1 . .
H H7 1.233(7) 0.3861(13) 0.6386(14) 0.052 Uiso d 1 . .
C C6 1.2188(7) 0.37141(13) 0.5200(2) 0.0435(7) Uani d 1 . .
H H6 1.365(6) 0.3460(11) 0.528(2) 0.052 Uiso d 1 . .
C C8 0.9056(7) 0.43107(12) 0.57789(19) 0.0400(7) Uani d 1 . .
C C11 0.8572(7) 0.43390(12) 0.72951(19) 0.0420(7) Uani d 1 . .
C C10 0.8103(7) 0.45728(12) 0.64807(19) 0.0418(7) Uani d 1 . .
C C16 0.8251(10) 0.38162(13) 0.7409(2) 0.0563(10) Uani d 1 . .
H H16 0.761(9) 0.3601(13) 0.6951(17) 0.068 Uiso d 1 . .
C C13 0.9560(12) 0.44489(16) 0.8727(2) 0.0694(12) Uani d 1 . .
H H13 0.994(10) 0.4680(14) 0.9179(19) 0.083 Uiso d 1 . .
C C15 0.8548(12) 0.36190(15) 0.8181(2) 0.0670(12) Uani d 1 . .
H H15 0.821(10) 0.3261(8) 0.827(3) 0.080 Uiso d 1 . .
C C12 0.9165(9) 0.46542(14) 0.7965(2) 0.0556(10) Uani d 1 . .
H H12 0.930(9) 0.5011(8) 0.787(2) 0.067 Uiso d 1 . .
C C14 0.9251(11) 0.39306(16) 0.8836(2) 0.0652(12) Uani d 1 . .
H H14 0.944(10) 0.3788(15) 0.9370(15) 0.078 Uiso d 1 . .
C C1 0.4836(12) 0.4184(2) 0.0479(3) 0.0725(13) Uani d 1 . .
H H1A 0.296(7) 0.408(2) 0.061(3) 0.109 Uiso d 1 . .
H H1B 0.523(12) 0.4067(19) -0.0048(18) 0.109 Uiso d 1 . .
H H1C 0.495(12) 0.4556(8) 0.054(3) 0.109 Uiso d 1 . .

loop_
_atom_site_aniso_label
_atom_site_aniso_U_11
_atom_site_aniso_U_22
_atom_site_aniso_U_33
_atom_site_aniso_U_12
_atom_site_aniso_U_13
_atom_site_aniso_U_23
P2 0.0239(4) 0.0416(4) 0.0303(4) 0.0020(3) 0.0024(3) 0.0008(3)
P1 0.0265(4) 0.0441(4) 0.0302(4) 0.0004(3) 0.0022(3) 0.0038(3)
O5 0.0369(11) 0.0417(11) 0.0290(10) 0.0030(9) -0.0014(9) -0.0010(8)
O6 0.0257(11) 0.0621(14) 0.0380(11) 0.0064(10) 0.0057(9) -0.0029(10)
O4 0.0454(13) 0.0566(13) 0.0272(10) 0.0116(11) -0.0019(9) -0.0038(9)
O10 0.0295(11) 0.0587(13) 0.0348(11) 0.0086(10) 0.0029(9) 0.0083(9)
O9 0.0470(13) 0.0449(12) 0.0387(11) 0.0064(10) 0.0082(10) -0.0002(9)
O8 0.0385(13) 0.0701(15) 0.0361(12) -0.0018(12) 0.0013(9) 0.0203(11)
O11 0.0290(12) 0.0548(14) 0.0613(15) -0.0072(10) 0.0111(11) -0.0141(11)
O7 0.0294(12) 0.0437(12) 0.0744(16) -0.0031(10) 0.0047(11) 0.0111(11)
O2 0.0539(16) 0.0607(15) 0.0509(14) 0.0188(13) 0.0026(12) -0.0070(12)
O1 0.0538(15) 0.0708(16) 0.0403(13) 0.0102(13) 0.0080(11) 0.0001(11)
O3 0.0720(18) 0.0470(13) 0.0474(13) 0.0184(13) 0.0077(13) -0.0015(10)
N2 0.0352(15) 0.0418(14) 0.0391(14) 0.0089(11) 0.0061(11) -0.0013(11)
N3 0.0354(15) 0.0442(15) 0.0434(15) 0.0087(12) 0.0077(12) -0.0018(12)
N1 0.0404(16) 0.0458(15) 0.0388(14) 0.0064(12) 0.0096(12) -0.0027(11)
C2 0.0442(19) 0.0423(17) 0.0412(17) 0.0010(15) 0.0098(15) -0.0005(13)
C3 0.0347(17) 0.0396(16) 0.0419(17) -0.0012(13) 0.0081(13) -0.0035(13)
C5 0.0353(17) 0.0396(16) 0.0387(16) 0.0023(13) 0.0092(13) -0.0013(12)
C4 0.0368(17) 0.0372(15) 0.0376(16) 0.0037(13) 0.0040(13) 0.0000(12)
C9 0.0429(19) 0.0389(16) 0.0438(17) 0.0101(14) 0.0076(14) -0.0011(14)
C7 0.0413(19) 0.0462(17) 0.0408(17) 0.0070(15) 0.0021(14) 0.0022(14)
C6 0.0366(18) 0.0449(17) 0.0487(19) 0.0088(14) 0.0050(15) 0.0017(14)
C8 0.0416(19) 0.0366(15) 0.0423(17) 0.0032(13) 0.0071(14) -0.0019(13)
C11 0.047(2) 0.0396(16) 0.0391(17) 0.0048(14) 0.0068(14) 0.0006(13)
C10 0.046(2) 0.0373(16) 0.0417(17) 0.0057(14) 0.0038(14) -0.0026(13)
C16 0.077(3) 0.0429(19) 0.049(2) -0.0025(18) 0.011(2) 0.0005(15)
C13 0.102(4) 0.058(2) 0.046(2) -0.002(2) 0.002(2) -0.0045(18)
C15 0.100(4) 0.050(2) 0.055(2) 0.001(2) 0.023(2) 0.0097(18)
C12 0.072(3) 0.0444(19) 0.048(2) 0.0001(18) 0.0008(18) -0.0010(16)
C14 0.090(3) 0.062(2) 0.045(2) 0.009(2) 0.012(2) 0.0082(18)
C1 0.079(3) 0.089(3) 0.046(2) 0.021(3) 0.000(2) 0.004(2)

loop_
_atom_type_symbol
_atom_type_description
_atom_type_scat_dispersion_real
_atom_type_scat_dispersion_imag
_atom_type_scat_source
C C 0.0181 0.0091 'International Tables Vol C Tables 4.2.6.8 and 6.1.1.4'
H H 0.0000 0.0000 'International Tables Vol C Tables 4.2.6.8 and 6.1.1.4'
N N 0.0311 0.0180 'International Tables Vol C Tables 4.2.6.8 and 6.1.1.4'
O O 0.0492 0.0322 'International Tables Vol C Tables 4.2.6.8 and 6.1.1.4'
P P 0.2955 0.4335 'International Tables Vol C Tables 4.2.6.8 and 6.1.1.4'

loop_
_geom_angle_atom_site_label_1
_geom_angle_atom_site_label_2
_geom_angle_atom_site_label_3
_geom_angle_site_symmetry_1
_geom_angle_site_symmetry_3
_geom_angle
_geom_angle_publ_flag
O6 P2 O5 . . 110.91(12) ?
O6 P2 O4 . . 114.70(13) ?
O6 P2 O7 . . 106.86(13) ?
O4 P2 O5 . . 104.97(12) ?
O4 P2 O7 . . 112.45(14) ?
O7 P2 O5 . . 106.72(12) ?
O10 P1 O9 . . 113.59(13) ?
O10 P1 O8 . . 108.71(13) ?
O10 P1 O11 . . 110.19(14) ?
O8 P1 O9 . . 106.93(14) ?
O8 P1 O11 . . 108.89(14) ?
O11 P1 O9 . . 108.40(13) ?
P2 O5 H5 . . 116(3) ?
P1 O9 H9A . . 115(3) ?
P1 O8 H8 . . 121(3) ?
P1 O11 H11 . . 118(3) ?
P2 O7 H7A . . 118(3) ?
C2 O1 C1 . . 114.4(3) ?
C3 N2 H2 . . 122(2) ?
C3 N2 C4 . . 107.5(3) ?
C4 N2 H2 . . 130(2) ?
C3 N3 H3 . . 124(2) ?
C3 N3 C5 . . 108.3(3) ?
C5 N3 H3 . . 128(2) ?
C2 N1 H1 . . 121(2) ?
C3 N1 H1 . . 117(2) ?
C3 N1 C2 . . 122.4(3) ?
O2 C2 O1 . . 126.3(3) ?
O2 C2 N1 . . 124.4(3) ?
O1 C2 N1 . . 109.3(3) ?
N2 C3 N1 . . 125.6(3) ?
N3 C3 N2 . . 110.8(3) ?
N3 C3 N1 . . 123.6(3) ?
C4 C5 N3 . . 106.4(3) ?
C6 C5 N3 . . 132.5(3) ?
C6 C5 C4 . . 121.1(3) ?
C5 C4 N2 . . 107.1(3) ?
C9 C4 N2 . . 130.9(3) ?
C9 C4 C5 . . 122.1(3) ?
C4 C9 H9 . . 127(2) ?
C4 C9 C8 . . 118.0(3) ?
C8 C9 H9 . . 115(2) ?
C6 C7 H7 . . 117(2) ?
C6 C7 C8 . . 121.4(3) ?
C8 C7 H7 . . 121(2) ?
C5 C6 C7 . . 117.4(3) ?
C5 C6 H6 . . 123(2) ?
C7 C6 H6 . . 119(2) ?
C9 C8 C7 . . 120.0(3) ?
C9 C8 C10 . . 117.6(3) ?
C7 C8 C10 . . 122.4(3) ?
C16 C11 C10 . . 121.7(3) ?
C12 C11 C10 . . 119.1(3) ?
C12 C11 C16 . . 119.0(3) ?
O3 C10 C8 . . 119.2(3) ?
O3 C10 C11 . . 119.7(3) ?
C11 C10 C8 . . 121.1(3) ?
C11 C16 H16 . . 119(2) ?
C15 C16 C11 . . 119.7(4) ?
C15 C16 H16 . . 120(2) ?
C12 C13 H13 . . 118(3) ?
C12 C13 C14 . . 120.3(4) ?
C14 C13 H13 . . 121(3) ?
C16 C15 H15 . . 120(3) ?
C14 C15 C16 . . 120.7(4) ?
C14 C15 H15 . . 119(3) ?
C11 C12 H12 . . 117(2) ?
C13 C12 C11 . . 120.4(3) ?
C13 C12 H12 . . 123(2) ?
C13 C14 H14 . . 120(3) ?
C15 C14 C13 . . 119.8(4) ?
C15 C14 H14 . . 120(3) ?
O1 C1 H1A . . 111(3) ?
O1 C1 H1B . . 108(3) ?
O1 C1 H1C . . 104(3) ?
H1A C1 H1B . . 114(5) ?
H1A C1 H1C . . 107(5) ?
H1B C1 H1C . . 113(4) ?

loop_
_geom_bond_atom_site_label_1
_geom_bond_atom_site_label_2
_geom_bond_site_symmetry_2
_geom_bond_distance
_geom_bond_publ_flag
P2 O5 . 1.580(2) ?
P2 O6 . 1.495(2) ?
P2 O4 . 1.506(2) ?
P2 O7 . 1.548(2) ?
P1 O10 . 1.491(2) ?
P1 O9 . 1.541(2) ?
P1 O8 . 1.531(2) ?
P1 O11 . 1.539(2) ?
O5 H5 . 0.843(18) ?
O9 H9A . 0.854(19) ?
O8 H8 . 0.869(19) ?
O11 H11 . 0.842(19) ?
O7 H7A . 0.851(19) ?
O2 C2 . 1.197(4) ?
O1 C2 . 1.329(4) ?
O1 C1 . 1.448(5) ?
O3 C10 . 1.236(4) ?
N2 H2 . 0.899(18) ?
N2 C3 . 1.339(4) ?
N2 C4 . 1.399(4) ?
N3 H3 . 0.897(19) ?
N3 C3 . 1.333(4) ?
N3 C5 . 1.397(4) ?
N1 H1 . 0.879(19) ?
N1 C2 . 1.377(4) ?
N1 C3 . 1.357(4) ?
C5 C4 . 1.395(4) ?
C5 C6 . 1.379(4) ?
C4 C9 . 1.366(4) ?
C9 H9 . 0.950(19) ?
C9 C8 . 1.389(4) ?
C7 H7 . 0.968(18) ?
C7 C6 . 1.386(5) ?
C7 C8 . 1.417(4) ?
C6 H6 . 0.956(19) ?
C8 C10 . 1.487(4) ?
C11 C10 . 1.486(4) ?
C11 C16 . 1.393(5) ?
C11 C12 . 1.391(5) ?
C16 H16 . 0.966(19) ?
C16 C15 . 1.384(5) ?
C13 H13 . 0.966(19) ?
C13 C12 . 1.376(5) ?
C13 C14 . 1.379(6) ?
C15 H15 . 0.965(19) ?
C15 C14 . 1.371(6) ?
C12 H12 . 0.952(19) ?
C14 H14 . 0.964(19) ?
C1 H1A . 0.98(2) ?
C1 H1B . 0.98(2) ?
C1 H1C . 0.98(2) ?

loop_
_geom_hbond_atom_site_label_D
_geom_hbond_atom_site_label_H
_geom_hbond_atom_site_label_A
_geom_hbond_site_symmetry_A
_geom_hbond_distance_DH
_geom_hbond_distance_HA
_geom_hbond_distance_DA
_geom_hbond_angle_DHA
_geom_hbond_publ_flag
O5 H5 O10 4_465 0.843(18) 1.737(19) 2.578(3) 175(4) yes
O9 H9A O6 4_566 0.854(19) 1.715(19) 2.568(3) 177(5) yes
O8 H8 O4 . 0.869(19) 1.68(2) 2.544(3) 171(4) yes
O11 H11 O10 1_455 0.842(19) 1.79(2) 2.629(3) 178(4) yes
O7 H7A O6 1_455 0.851(19) 1.79(2) 2.594(3) 157(4) yes
N2 H2 O2 . 0.899(18) 2.10(3) 2.680(4) 122(3) yes
N3 H3 O4 1_655 0.897(19) 1.820(19) 2.717(3) 177(3) yes
N1 H1 O5 1_655 0.879(19) 1.956(19) 2.831(3) 174(3) yes

loop_
_geom_torsion_atom_site_label_1
_geom_torsion_atom_site_label_2
_geom_torsion_atom_site_label_3
_geom_torsion_atom_site_label_4
_geom_torsion_site_symmetry_1
_geom_torsion_site_symmetry_2
_geom_torsion_site_symmetry_3
_geom_torsion_site_symmetry_4
_geom_torsion
_geom_torsion_publ_flag
N2 C4 C9 C8 . . . . 177.9(3) ?
N3 C5 C4 N2 . . . . 1.2(3) ?
N3 C5 C4 C9 . . . . -179.7(3) ?
N3 C5 C6 C7 . . . . -179.0(3) ?
C2 N1 C3 N2 . . . . -5.9(5) ?
C2 N1 C3 N3 . . . . 173.8(3) ?
C3 N2 C4 C5 . . . . -1.1(3) ?
C3 N2 C4 C9 . . . . 180.0(3) ?
C3 N3 C5 C4 . . . . -0.9(4) ?
C3 N3 C5 C6 . . . . 178.3(4) ?
C3 N1 C2 O2 . . . . -2.0(5) ?
C3 N1 C2 O1 . . . . 177.9(3) ?
C5 N3 C3 N2 . . . . 0.3(4) ?
C5 N3 C3 N1 . . . . -179.5(3) ?
C5 C4 C9 C8 . . . . -0.9(5) ?
C4 N2 C3 N3 . . . . 0.5(4) ?
C4 N2 C3 N1 . . . . -179.7(3) ?
C4 C5 C6 C7 . . . . 0.1(5) ?
C4 C9 C8 C7 . . . . -0.1(5) ?
C4 C9 C8 C10 . . . . 178.9(3) ?
C9 C8 C10 O3 . . . . -22.4(5) ?
C9 C8 C10 C11 . . . . 157.8(3) ?
C7 C8 C10 O3 . . . . 156.5(3) ?
C7 C8 C10 C11 . . . . -23.3(5) ?
C6 C5 C4 N2 . . . . -178.1(3) ?
C6 C5 C4 C9 . . . . 1.0(5) ?
C6 C7 C8 C9 . . . . 1.1(5) ?
C6 C7 C8 C10 . . . . -177.8(3) ?
C8 C7 C6 C5 . . . . -1.1(5) ?
C11 C16 C15 C14 . . . . -2.2(8) ?
C10 C11 C16 C15 . . . . -176.3(4) ?
C10 C11 C12 C13 . . . . 178.9(4) ?
C16 C11 C10 O3 . . . . 141.1(4) ?
C16 C11 C10 C8 . . . . -39.1(5) ?
C16 C11 C12 C13 . . . . 3.0(7) ?
C16 C15 C14 C13 . . . . 2.5(8) ?
C12 C11 C10 O3 . . . . -34.6(5) ?
C12 C11 C10 C8 . . . . 145.2(4) ?
C12 C11 C16 C15 . . . . -0.6(6) ?
C12 C13 C14 C15 . . . . 0.0(8) ?
C14 C13 C12 C11 . . . . -2.8(8) ?
C1 O1 C2 O2 . . . . -4.3(6) ?
C1 O1 C2 N1 . . . . 175.9(3) ?

loop_
_twin_individual_id
_twin_individual_mass_fraction_refined
1 0.8519(10)
2 0.1481(10)
